data_7121046
loop_
_publ_author_name
'Zhang, Kang'
'Shen, Yunjun'
'Liu, Jiyong'
'Spingler, Bernhard'
'Duttwyler, Simon'

_publ_section_title
;
 Crystal structure of a carborane endo/exo-dianion and its use in the
 synthesis of ditopic ligands for supramolecular frameworks.
;
_journal_issue 14
_journal_name_full 'Chemical communications (Cambridge, England)'
_journal_page_first 1698
_journal_page_last 1701
_journal_paper_doi 10.1039/c7cc07724f
_journal_volume 54
_journal_year 2018
_chemical_formula_moiety 'C10 H24 B22 N2, 2(C8 H20 N)'
_chemical_formula_sum 'C26 H64 B22 N4'
_chemical_formula_weight 670.63
_space_group_crystal_system triclinic
_space_group_IT_number 2
_space_group_name_Hall '-P 1'
_space_group_name_H-M_alt 'P -1'
_symmetry_space_group_name_Hall '-P 1'
_symmetry_space_group_name_H-M 'P -1'
_atom_sites_solution_hydrogens geom
_atom_sites_solution_primary direct
_audit_creation_date 2017-12-05
_audit_creation_method
;
Olex2 1.2
(compiled 2017.08.10 svn.r3458 for OlexSys, GUI svn.r5381)
;
_audit_update_record
;
2017-12-11 deposited with the CCDC.
2017-12-20 downloaded from the CCDC.
;
_cell_angle_alpha 91.607(7)
_cell_angle_beta 96.421(7)
_cell_angle_gamma 92.598(6)
_cell_formula_units_Z 1
_cell_length_a 8.5061(6)
_cell_length_b 10.3155(9)
_cell_length_c 12.1216(11)
_cell_measurement_reflns_used 1693
_cell_measurement_temperature 293(2)
_cell_measurement_theta_max 29.3512
_cell_measurement_theta_min 3.1874
_cell_volume 1055.26(15)
_computing_cell_refinement
;
CrysAlisPro, Agilent Technologies,
Version 1.171.35.11 (release 16-05-2011 CrysAlis171 .NET)
(compiled May 16 2011,17:55:39)
;
_computing_data_collection
;
CrysAlisPro, Agilent Technologies,
Version 1.171.35.11 (release 16-05-2011 CrysAlis171 .NET)
(compiled May 16 2011,17:55:39)
;
_computing_data_reduction
;
CrysAlisPro, Agilent Technologies,
Version 1.171.35.11 (release 16-05-2011 CrysAlis171 .NET)
(compiled May 16 2011,17:55:39)
;
_computing_molecular_graphics 'Olex2 (Dolomanov et al., 2009)'
_computing_publication_material 'Olex2 (Dolomanov et al., 2009)'
_computing_structure_refinement 'ShelXL (Sheldrick, 2015)'
_computing_structure_solution 'ShelXS (Sheldrick, 2008)'
_diffrn_ambient_temperature 293.15
_diffrn_detector_area_resol_mean 10.3592
_diffrn_measured_fraction_theta_full 0.996
_diffrn_measured_fraction_theta_max 0.996
_diffrn_measurement_details
;
#__ type_ start__ end____ width___ exp.time_
  1 omega  -61.00   34.00   1.0000   70.0000
omega____ theta____ kappa____ phi______ frames
    -       10.6871  -38.0000  -60.0000 95

#__ type_ start__ end____ width___ exp.time_
  2 omega  -16.00   76.00   1.0000   70.0000
omega____ theta____ kappa____ phi______ frames
    -       10.6871   38.0000  120.0000 92

#__ type_ start__ end____ width___ exp.time_
  3 omega  -77.00   21.00   1.0000   70.0000
omega____ theta____ kappa____ phi______ frames
    -      -12.5621  -77.0000 -180.0000 98
;
_diffrn_measurement_device_type 'Xcalibur, Atlas, Gemini ultra'
_diffrn_measurement_method '\w scans'
_diffrn_orient_matrix_UB_11 -0.0120894000
_diffrn_orient_matrix_UB_12 0.0649491000
_diffrn_orient_matrix_UB_13 0.0165687000
_diffrn_orient_matrix_UB_21 0.0178044000
_diffrn_orient_matrix_UB_22 -0.0157782000
_diffrn_orient_matrix_UB_23 0.0564598000
_diffrn_orient_matrix_UB_31 0.0812106000
_diffrn_orient_matrix_UB_32 0.0166041000
_diffrn_orient_matrix_UB_33 -0.0030082000
_diffrn_radiation_monochromator graphite
_diffrn_radiation_type MoK\a
_diffrn_radiation_wavelength 0.71073
_diffrn_reflns_av_R_equivalents 0.0421
_diffrn_reflns_av_unetI/netI 0.0648
_diffrn_reflns_Laue_measured_fraction_full 0.996
_diffrn_reflns_Laue_measured_fraction_max 0.996
_diffrn_reflns_limit_h_max 8
_diffrn_reflns_limit_h_min -10
_diffrn_reflns_limit_k_max 12
_diffrn_reflns_limit_k_min -10
_diffrn_reflns_limit_l_max 14
_diffrn_reflns_limit_l_min -14
_diffrn_reflns_number 6948
_diffrn_reflns_point_group_measured_fraction_full 0.996
_diffrn_reflns_point_group_measured_fraction_max 0.996
_diffrn_reflns_theta_full 25.242
_diffrn_reflns_theta_max 25.346
_diffrn_reflns_theta_min 3.194
_diffrn_source 'Enhance (Mo) X-ray Source'
_exptl_absorpt_coefficient_mu 0.053
_exptl_absorpt_correction_T_max 1.00000
_exptl_absorpt_correction_T_min 0.91104
_exptl_absorpt_correction_type multi-scan
_exptl_absorpt_process_details
;
CrysAlisPro, Agilent Technologies,
Version 1.171.35.11 (release 16-05-2011 CrysAlis171 .NET)
(compiled May 16 2011,17:55:39)
Empirical absorption correction using spherical harmonics,
 implemented in SCALE3 ABSPACK scaling algorithm.
;
_exptl_crystal_colour colourless
_exptl_crystal_density_diffrn 1.055
_exptl_crystal_description plate
_exptl_crystal_F_000 358
_exptl_crystal_size_max 0.42
_exptl_crystal_size_mid 0.36
_exptl_crystal_size_min 0.2
_refine_diff_density_max 0.226
_refine_diff_density_min -0.249
_refine_diff_density_rms 0.038
_refine_ls_extinction_method none
_refine_ls_goodness_of_fit_ref 1.022
_refine_ls_hydrogen_treatment constr
_refine_ls_matrix_type full
_refine_ls_number_parameters 239
_refine_ls_number_reflns 3863
_refine_ls_number_restraints 0
_refine_ls_restrained_S_all 1.022
_refine_ls_R_factor_all 0.1030
_refine_ls_R_factor_gt 0.0647
_refine_ls_shift/su_max 0.000
_refine_ls_shift/su_mean 0.000
_refine_ls_structure_factor_coef Fsqd
_refine_ls_weighting_details 'w=1/[\s^2^(Fo^2^)+(0.0890P)^2^+0.0847P] where P=(Fo^2^+2Fc^2^)/3'
_refine_ls_weighting_scheme calc
_refine_ls_wR_factor_gt 0.1568
_refine_ls_wR_factor_ref 0.1885
_reflns_Friedel_coverage 0.000
_reflns_number_gt 2502
_reflns_number_total 3863
_reflns_threshold_expression 'I > 2\s(I)'
_cod_data_source_file c7cc07724f2.cif
_cod_data_source_block 161110_2016_zk_dicn
_cod_depositor_comments 'Adding full bibliography for 7121042--7121048.cif.'
_cod_database_code 7121046
_shelx_shelxl_version_number 2014/7
_chemical_oxdiff_formula 'c10 h10 n2 o8 b1'
_shelx_space_group_comment
;
The symmetry employed for this shelxl refinement is uniquely defined
by the following loop, which should always be used as a source of
symmetry information in preference to the above space-group names.
They are only intended as comments.
;
_shelx_estimated_absorpt_t_max 0.989
_shelx_estimated_absorpt_t_min 0.978
_reflns_odcompleteness_completeness 99.58
_reflns_odcompleteness_iscentric 1
_reflns_odcompleteness_theta 26.32
_olex2_refinement_description
;
1. Fixed Uiso
 At 1.2 times of:
  All B(H) groups, All C(H) groups, All C(H,H) groups
 At 1.5 times of:
  All C(H,H,H) groups
2.a Secondary CH2 refined with riding coordinates:
 C6(H6A,H6B), C8(H8A,H8B), C10(H10A,H10B), C12(H12A,H12B)
2.b Aromatic/amide H refined with riding coordinates:
 C3(H3), C4(H4)
2.c Idealised Me refined as rotating group:
 C7(H7A,H7B,H7C), C9(H9A,H9B,H9C), C11(H11A,H11B,H11C), C13(H13A,H13B,H13C)
2.d Boron cage BH refined with riding coordinates:
 B2(H2), B3(H3A), B4(H4A), B5(H5), B6(H6), B7(H7), B8(H8), B9(H9), B10(H10),
 B11(H11)
;
_olex2_submission_special_instructions 'No special instructions were received'

loop_
_space_group_symop_operation_xyz
'x, y, z'
'-x, -y, -z'

loop_
_atom_site_label
_atom_site_type_symbol
_atom_site_fract_x
_atom_site_fract_y
_atom_site_fract_z
_atom_site_U_iso_or_equiv
_atom_site_adp_type
_atom_site_occupancy
_atom_site_site_symmetry_order
_atom_site_calc_flag
_atom_site_refinement_flags_posn
N1 N 0.6958(3) 0.6277(2) 0.9709(2) 0.0761(7) Uani 1 1 d .
C1 C 0.2356(2) 0.88569(19) 0.65702(16) 0.0344(5) Uani 1 1 d .
C2 C 0.1148(2) 0.9466(2) 0.57620(16) 0.0358(5) Uani 1 1 d .
C3 C -0.0458(2) 0.9206(2) 0.57948(18) 0.0438(6) Uani 1 1 d .
H3 H -0.0788 0.8662 0.6332 0.053 Uiso 1 1 calc R
C4 C 0.1580(2) 1.0266(2) 0.49500(18) 0.0431(6) Uani 1 1 d .
H4 H 0.2649 1.0456 0.4901 0.052 Uiso 1 1 calc R
C5 C 0.6088(3) 0.6799(3) 0.9118(2) 0.0538(6) Uani 1 1 d .
B1 B 0.4892(3) 0.7478(3) 0.8288(2) 0.0427(6) Uani 1 1 d .
B2 B 0.5410(3) 0.8031(3) 0.7002(2) 0.0448(6) Uani 1 1 d .
H2 H 0.6597 0.7923 0.6742 0.054 Uiso 1 1 calc R
B3 B 0.5065(3) 0.9164(3) 0.8072(2) 0.0473(7) Uani 1 1 d .
H3A H 0.6029 0.9795 0.8507 0.057 Uiso 1 1 calc R
B4 B 0.3500(3) 0.8515(3) 0.8771(2) 0.0471(7) Uani 1 1 d .
H4A H 0.3442 0.8726 0.9660 0.057 Uiso 1 1 calc R
B5 B 0.2866(3) 0.6965(3) 0.8129(2) 0.0449(6) Uani 1 1 d .
H5 H 0.2397 0.6167 0.8600 0.054 Uiso 1 1 calc R
B6 B 0.4052(3) 0.6673(3) 0.7031(2) 0.0462(7) Uani 1 1 d .
H6 H 0.4352 0.5687 0.6789 0.055 Uiso 1 1 calc R
B7 B 0.3691(3) 0.7882(3) 0.6049(2) 0.0407(6) Uani 1 1 d .
H7 H 0.3744 0.7690 0.5157 0.049 Uiso 1 1 calc R
B8 B 0.4313(3) 0.9408(3) 0.6689(2) 0.0433(6) Uani 1 1 d .
H8 H 0.4768 1.0209 0.6215 0.052 Uiso 1 1 calc R
B9 B 0.3137(3) 0.9698(3) 0.7770(2) 0.0451(6) Uani 1 1 d .
H9 H 0.2826 1.0687 0.7997 0.054 Uiso 1 1 calc R
B10 B 0.1788(3) 0.8348(3) 0.7806(2) 0.0447(6) Uani 1 1 d .
H10 H 0.0598 0.8457 0.8060 0.054 Uiso 1 1 calc R
B11 B 0.2131(3) 0.7232(2) 0.6743(2) 0.0416(6) Uani 1 1 d .
H11 H 0.1160 0.6612 0.6301 0.050 Uiso 1 1 calc R
N2 N 0.11906(19) 0.67115(18) 0.23077(15) 0.0462(5) Uani 1 1 d .
C6 C 0.0131(3) 0.7335(2) 0.3067(2) 0.0582(7) Uani 1 1 d .
H6A H 0.0643 0.7327 0.3823 0.070 Uiso 1 1 calc R
H6B H 0.0030 0.8236 0.2873 0.070 Uiso 1 1 calc R
C7 C -0.1498(3) 0.6702(3) 0.3033(3) 0.0763(9) Uani 1 1 d .
H7A H -0.2006 0.6674 0.2284 0.114 Uiso 1 1 calc GR
H7B H -0.2111 0.7192 0.3500 0.114 Uiso 1 1 calc GR
H7C H -0.1421 0.5834 0.3293 0.114 Uiso 1 1 calc GR
C8 C 0.0488(3) 0.6738(3) 0.1119(2) 0.0752(9) Uani 1 1 d .
H8A H -0.0507 0.6228 0.1033 0.090 Uiso 1 1 calc R
H8B H 0.1195 0.6325 0.0658 0.090 Uiso 1 1 calc R
C9 C 0.0192(4) 0.8073(4) 0.0706(3) 0.0998(12) Uani 1 1 d .
H9A H -0.0139 0.8019 -0.0079 0.150 Uiso 1 1 calc GR
H9B H 0.1148 0.8611 0.0848 0.150 Uiso 1 1 calc GR
H9C H -0.0623 0.8444 0.1084 0.150 Uiso 1 1 calc GR
C10 C 0.1372(3) 0.5283(3) 0.2594(3) 0.0672(8) Uani 1 1 d .
H10A H 0.0342 0.4830 0.2445 0.081 Uiso 1 1 calc R
H10B H 0.2062 0.4903 0.2102 0.081 Uiso 1 1 calc R
C11 C 0.2023(4) 0.5050(3) 0.3770(3) 0.0849(10) Uani 1 1 d .
H11A H 0.2112 0.4135 0.3867 0.127 Uiso 1 1 calc GR
H11B H 0.1323 0.5383 0.4267 0.127 Uiso 1 1 calc GR
H11C H 0.3049 0.5484 0.3928 0.127 Uiso 1 1 calc GR
C12 C 0.2771(3) 0.7440(3) 0.2494(2) 0.0597(7) Uani 1 1 d .
H12A H 0.3162 0.7410 0.3275 0.072 Uiso 1 1 calc R
H12B H 0.2616 0.8343 0.2328 0.072 Uiso 1 1 calc R
C13 C 0.4031(3) 0.6957(3) 0.1823(3) 0.0712(8) Uani 1 1 d .
H13A H 0.3620 0.6887 0.1052 0.107 Uiso 1 1 calc GR
H13B H 0.4337 0.6121 0.2073 0.107 Uiso 1 1 calc GR
H13C H 0.4936 0.7557 0.1918 0.107 Uiso 1 1 calc GR

loop_
_atom_site_aniso_label
_atom_site_aniso_U_11
_atom_site_aniso_U_22
_atom_site_aniso_U_33
_atom_site_aniso_U_23
_atom_site_aniso_U_13
_atom_site_aniso_U_12
N1 0.0658(14) 0.0815(19) 0.0772(17) 0.0165(14) -0.0163(13) 0.0131(13)
C1 0.0355(10) 0.0344(12) 0.0335(11) 0.0044(9) 0.0047(9) 0.0003(8)
C2 0.0363(11) 0.0363(12) 0.0347(11) 0.0037(9) 0.0033(9) 0.0022(9)
C3 0.0358(11) 0.0520(15) 0.0445(12) 0.0200(11) 0.0054(9) -0.0027(9)
C4 0.0311(10) 0.0541(15) 0.0448(13) 0.0130(11) 0.0056(9) -0.0010(9)
C5 0.0485(13) 0.0573(17) 0.0549(15) 0.0070(13) 0.0003(12) 0.0043(12)
B1 0.0387(13) 0.0472(16) 0.0411(14) 0.0052(12) -0.0009(11) 0.0019(11)
B2 0.0346(12) 0.0527(17) 0.0480(15) 0.0080(13) 0.0058(11) 0.0048(11)
B3 0.0445(13) 0.0471(17) 0.0469(15) 0.0027(12) -0.0077(12) -0.0026(12)
B4 0.0479(14) 0.0574(18) 0.0357(14) 0.0022(12) 0.0016(11) 0.0068(12)
B5 0.0427(13) 0.0474(16) 0.0441(15) 0.0157(12) 0.0003(11) -0.0009(11)
B6 0.0470(14) 0.0408(16) 0.0495(16) 0.0019(12) -0.0013(12) 0.0061(11)
B7 0.0402(13) 0.0450(16) 0.0375(13) 0.0023(11) 0.0056(11) 0.0046(11)
B8 0.0362(12) 0.0455(16) 0.0474(15) 0.0111(12) 0.0019(11) -0.0040(11)
B9 0.0494(14) 0.0415(16) 0.0426(14) -0.0019(12) -0.0020(11) 0.0043(11)
B10 0.0385(13) 0.0575(18) 0.0394(14) 0.0122(12) 0.0059(11) 0.0061(12)
B11 0.0410(12) 0.0385(15) 0.0435(14) 0.0082(11) -0.0020(11) -0.0038(11)
N2 0.0434(10) 0.0438(12) 0.0505(11) -0.0076(9) 0.0050(8) -0.0020(8)
C6 0.0664(15) 0.0472(16) 0.0624(16) -0.0059(12) 0.0151(13) 0.0047(12)
C7 0.0592(16) 0.066(2) 0.109(2) -0.0005(17) 0.0307(16) 0.0073(14)
C8 0.0551(15) 0.117(3) 0.0513(16) -0.0112(17) 0.0002(12) 0.0002(16)
C9 0.078(2) 0.155(4) 0.070(2) 0.046(2) 0.0103(17) 0.008(2)
C10 0.0576(15) 0.0508(18) 0.095(2) -0.0164(15) 0.0225(15) -0.0058(12)
C11 0.085(2) 0.069(2) 0.101(3) 0.0251(19) 0.0039(18) 0.0123(16)
C12 0.0488(13) 0.0580(17) 0.0686(17) 0.0038(13) -0.0042(12) -0.0125(11)
C13 0.0445(13) 0.076(2) 0.093(2) 0.0228(17) 0.0068(14) -0.0002(13)

loop_
_atom_type_symbol
_atom_type_description
_atom_type_scat_dispersion_real
_atom_type_scat_dispersion_imag
_atom_type_scat_source
C C 0.0033 0.0016 'International Tables Vol C Tables 4.2.6.8 and 6.1.1.4'
H H 0.0000 0.0000 'International Tables Vol C Tables 4.2.6.8 and 6.1.1.4'
B B 0.0013 0.0007 'International Tables Vol C Tables 4.2.6.8 and 6.1.1.4'
N N 0.0061 0.0033 'International Tables Vol C Tables 4.2.6.8 and 6.1.1.4'

loop_
_geom_angle_atom_site_label_1
_geom_angle_atom_site_label_2
_geom_angle_atom_site_label_3
_geom_angle
_geom_angle_site_symmetry_1
_geom_angle_site_symmetry_3
C2 C1 B7 118.29(16) . .
C2 C1 B8 120.06(18) . .
C2 C1 B9 120.04(17) . .
C2 C1 B10 118.44(16) . .
C2 C1 B11 117.37(16) . .
B7 C1 B8 61.97(14) . .
B7 C1 B9 112.60(15) . .
B7 C1 B10 113.16(17) . .
B8 C1 B9 61.49(14) . .
B10 C1 B8 112.48(16) . .
B10 C1 B9 61.95(15) . .
B11 C1 B7 62.35(14) . .
B11 C1 B8 112.99(16) . .
B11 C1 B9 112.93(17) . .
B11 C1 B10 62.13(14) . .
C3 C2 C1 120.77(19) . .
C4 C2 C1 122.07(18) . .
C4 C2 C3 117.14(19) . .
C2 C3 H3 119.2 . .
C4 C3 C2 121.6(2) 2_576 .
C4 C3 H3 119.2 2_576 .
C2 C4 C3 121.23(19) . 2_576
C2 C4 H4 119.4 . .
C3 C4 H4 119.4 2_576 .
N1 C5 B1 178.4(3) . .
C5 B1 B2 121.86(18) . .
C5 B1 B3 121.8(2) . .
C5 B1 B4 120.8(2) . .
C5 B1 B5 120.2(2) . .
C5 B1 B6 120.9(2) . .
B2 B1 B6 60.23(15) . .
B3 B1 B2 60.40(15) . .
B3 B1 B6 108.88(18) . .
B4 B1 B2 108.89(18) . .
B4 B1 B3 60.16(15) . .
B4 B1 B6 109.34(17) . .
B5 B1 B2 108.97(17) . .
B5 B1 B3 109.14(17) . .
B5 B1 B4 60.91(15) . .
B5 B1 B6 60.49(14) . .
B1 B2 H2 122.3 . .
B1 B2 B3 59.79(15) . .
B1 B2 B6 60.06(15) . .
B3 B2 H2 121.8 . .
B6 B2 H2 121.5 . .
B6 B2 B3 108.26(18) . .
B7 B2 B1 107.24(17) . .
B7 B2 H2 121.9 . .
B7 B2 B3 107.76(16) . .
B7 B2 B6 59.73(14) . .
B7 B2 B8 60.29(14) . .
B8 B2 B1 106.98(17) . .
B8 B2 H2 122.0 . .
B8 B2 B3 59.41(14) . .
B8 B2 B6 108.04(16) . .
B1 B3 B2 59.82(15) . .
B1 B3 H3A 122.3 . .
B1 B3 B4 59.91(15) . .
B2 B3 H3A 121.6 . .
B4 B3 B2 108.23(19) . .
B4 B3 H3A 121.6 . .
B8 B3 B1 107.32(19) . .
B8 B3 B2 59.82(15) . .
B8 B3 H3A 121.8 . .
B8 B3 B4 108.12(17) . .
B8 B3 B9 60.23(14) . .
B9 B3 B1 107.20(18) . .
B9 B3 B2 107.96(18) . .
B9 B3 H3A 121.9 . .
B9 B3 B4 59.74(15) . .
B1 B4 B3 59.93(15) . .
B1 B4 H4A 122.5 . .
B1 B4 B5 59.53(14) . .
B3 B4 H4A 121.7 . .
B3 B4 B5 107.86(18) . .
B5 B4 H4A 122.0 . .
B9 B4 B1 107.17(18) . .
B9 B4 B3 59.67(15) . .
B9 B4 H4A 121.8 . .
B9 B4 B5 107.77(18) . .
B9 B4 B10 60.36(15) . .
B10 B4 B1 106.69(18) . .
B10 B4 B3 107.80(18) . .
B10 B4 H4A 122.1 . .
B10 B4 B5 59.37(15) . .
B1 B5 B4 59.56(14) . .
B1 B5 H5 122.5 . .
B1 B5 B6 59.98(14) . .
B4 B5 H5 122.0 . .
B6 B5 B4 107.86(18) . .
B6 B5 H5 121.7 . .
B10 B5 B1 106.78(19) . .
B10 B5 B4 59.45(15) . .
B10 B5 H5 122.1 . .
B10 B5 B6 107.70(18) . .
B11 B5 B1 106.87(18) . .
B11 B5 B4 107.38(19) . .
B11 B5 H5 122.2 . .
B11 B5 B6 59.51(14) . .
B11 B5 B10 60.07(14) . .
B1 B6 B2 59.71(15) . .
B1 B6 B5 59.54(14) . .
B1 B6 H6 122.7 . .
B2 B6 B5 107.79(18) . .
B2 B6 H6 121.9 . .
B5 B6 H6 121.8 . .
B7 B6 B1 106.81(19) . .
B7 B6 B2 59.54(14) . .
B7 B6 B5 107.81(17) . .
B7 B6 H6 122.0 . .
B11 B6 B1 106.54(18) . .
B11 B6 B2 107.54(18) . .
B11 B6 B5 59.54(14) . .
B11 B6 H6 122.2 . .
B11 B6 B7 60.21(14) . .
C1 B7 B2 105.98(16) . .
C1 B7 B6 105.64(17) . .
C1 B7 H7 124.0 . .
C1 B7 B8 59.36(13) . .
C1 B7 B11 58.53(13) . .
B2 B7 B6 60.73(14) . .
B2 B7 H7 121.8 . .
B2 B7 B8 60.00(14) . .
B2 B7 B11 108.18(18) . .
B6 B7 H7 121.8 . .
B6 B7 B8 108.61(18) . .
B6 B7 B11 59.84(14) . .
B8 B7 H7 121.4 . .
B11 B7 H7 121.9 . .
B11 B7 B8 107.78(17) . .
C1 B8 B2 105.21(18) . .
C1 B8 B3 105.67(17) . .
C1 B8 B7 58.67(12) . .
C1 B8 H8 124.2 . .
C1 B8 B9 59.27(13) . .
B2 B8 B7 59.71(14) . .
B2 B8 H8 122.0 . .
B3 B8 B2 60.77(15) . .
B3 B8 B7 108.38(19) . .
B3 B8 H8 121.8 . .
B3 B8 B9 59.91(14) . .
B7 B8 H8 121.7 . .
B9 B8 B2 108.46(19) . .
B9 B8 B7 108.09(18) . .
B9 B8 H8 121.3 . .
C1 B9 B3 105.60(17) . .
C1 B9 B4 105.59(18) . .
C1 B9 B8 59.23(13) . .
C1 B9 H9 124.1 . .
C1 B9 B10 58.75(13) . .
B3 B9 B4 60.59(15) . .
B3 B9 B8 59.86(14) . .
B3 B9 H9 122.0 . .
B3 B9 B10 108.19(19) . .
B4 B9 B8 108.49(17) . .
B4 B9 H9 121.9 . .
B4 B9 B10 59.93(15) . .
B8 B9 H9 121.4 . .
B8 B9 B10 108.02(18) . .
B10 B9 H9 121.7 . .
C1 B10 B4 105.85(17) . .
C1 B10 B5 105.67(17) . .
C1 B10 B9 59.30(14) . .
C1 B10 H10 124.1 . .
C1 B10 B11 58.56(13) . .
B4 B10 B9 59.71(15) . .
B4 B10 H10 121.6 . .
B4 B10 B11 108.64(17) . .
B5 B10 B4 61.17(14) . .
B5 B10 B9 108.68(17) . .
B5 B10 H10 121.6 . .
B5 B10 B11 59.94(14) . .
B9 B10 H10 121.5 . .
B11 B10 B9 107.86(17) . .
B11 B10 H10 121.7 . .
C1 B11 B5 106.29(18) . .
C1 B11 B6 106.18(17) . .
C1 B11 B7 59.12(13) . .
C1 B11 B10 59.31(14) . .
C1 B11 H11 123.6 . .
B5 B11 B7 108.73(17) . .
B5 B11 B10 59.99(14) . .
B5 B11 H11 121.6 . .
B6 B11 B5 60.96(14) . .
B6 B11 B7 59.95(14) . .
B6 B11 B10 108.78(18) . .
B6 B11 H11 121.6 . .
B7 B11 H11 121.5 . .
B10 B11 B7 108.26(18) . .
B10 B11 H11 121.3 . .
C6 N2 C10 109.73(18) . .
C8 N2 C6 110.99(18) . .
C8 N2 C10 107.3(2) . .
C8 N2 C12 111.6(2) . .
C12 N2 C6 107.15(18) . .
C12 N2 C10 110.11(18) . .
N2 C6 H6A 108.5 . .
N2 C6 H6B 108.5 . .
H6A C6 H6B 107.5 . .
C7 C6 N2 115.1(2) . .
C7 C6 H6A 108.5 . .
C7 C6 H6B 108.5 . .
C6 C7 H7A 109.5 . .
C6 C7 H7B 109.5 . .
C6 C7 H7C 109.5 . .
H7A C7 H7B 109.5 . .
H7A C7 H7C 109.5 . .
H7B C7 H7C 109.5 . .
N2 C8 H8A 108.7 . .
N2 C8 H8B 108.7 . .
N2 C8 C9 114.4(3) . .
H8A C8 H8B 107.6 . .
C9 C8 H8A 108.7 . .
C9 C8 H8B 108.7 . .
C8 C9 H9A 109.5 . .
C8 C9 H9B 109.5 . .
C8 C9 H9C 109.5 . .
H9A C9 H9B 109.5 . .
H9A C9 H9C 109.5 . .
H9B C9 H9C 109.5 . .
N2 C10 H10A 108.4 . .
N2 C10 H10B 108.4 . .
H10A C10 H10B 107.5 . .
C11 C10 N2 115.4(2) . .
C11 C10 H10A 108.4 . .
C11 C10 H10B 108.4 . .
C10 C11 H11A 109.5 . .
C10 C11 H11B 109.5 . .
C10 C11 H11C 109.5 . .
H11A C11 H11B 109.5 . .
H11A C11 H11C 109.5 . .
H11B C11 H11C 109.5 . .
N2 C12 H12A 108.3 . .
N2 C12 H12B 108.3 . .
N2 C12 C13 116.0(2) . .
H12A C12 H12B 107.4 . .
C13 C12 H12A 108.3 . .
C13 C12 H12B 108.3 . .
C12 C13 H13A 109.5 . .
C12 C13 H13B 109.5 . .
C12 C13 H13C 109.5 . .
H13A C13 H13B 109.5 . .
H13A C13 H13C 109.5 . .
H13B C13 H13C 109.5 . .

loop_
_geom_bond_atom_site_label_1
_geom_bond_atom_site_label_2
_geom_bond_distance
_geom_bond_site_symmetry_2
N1 C5 1.136(3) .
C1 C2 1.510(3) .
C1 B7 1.711(3) .
C1 B8 1.723(3) .
C1 B9 1.724(3) .
C1 B10 1.714(3) .
C1 B11 1.700(3) .
C2 C3 1.385(3) .
C2 C4 1.373(3) .
C3 H3 0.9300 .
C3 C4 1.380(3) 2_576
C4 C3 1.380(3) 2_576
C4 H4 0.9300 .
C5 B1 1.553(3) .
B1 B2 1.769(4) .
B1 B3 1.769(4) .
B1 B4 1.768(3) .
B1 B5 1.768(3) .
B1 B6 1.776(4) .
B2 H2 1.1000 .
B2 B3 1.779(4) .
B2 B6 1.779(4) .
B2 B7 1.757(3) .
B2 B8 1.763(4) .
B3 H3A 1.1000 .
B3 B4 1.773(4) .
B3 B8 1.755(4) .
B3 B9 1.756(3) .
B4 H4A 1.1000 .
B4 B5 1.792(4) .
B4 B9 1.758(4) .
B4 B10 1.762(4) .
B5 H5 1.1000 .
B5 B6 1.785(4) .
B5 B10 1.760(4) .
B5 B11 1.759(3) .
B6 H6 1.1000 .
B6 B7 1.761(4) .
B6 B11 1.759(3) .
B7 H7 1.1000 .
B7 B8 1.768(4) .
B7 B11 1.766(3) .
B8 H8 1.1000 .
B8 B9 1.762(4) .
B9 H9 1.1000 .
B9 B10 1.769(4) .
B10 H10 1.1000 .
B10 B11 1.762(4) .
B11 H11 1.1000 .
N2 C6 1.509(3) .
N2 C8 1.498(3) .
N2 C10 1.534(3) .
N2 C12 1.502(3) .
C6 H6A 0.9700 .
C6 H6B 0.9700 .
C6 C7 1.501(4) .
C7 H7A 0.9600 .
C7 H7B 0.9600 .
C7 H7C 0.9600 .
C8 H8A 0.9700 .
C8 H8B 0.9700 .
C8 C9 1.502(5) .
C9 H9A 0.9600 .
C9 H9B 0.9600 .
C9 H9C 0.9600 .
C10 H10A 0.9700 .
C10 H10B 0.9700 .
C10 C11 1.500(4) .
C11 H11A 0.9600 .
C11 H11B 0.9600 .
C11 H11C 0.9600 .
C12 H12A 0.9700 .
C12 H12B 0.9700 .
C12 C13 1.509(3) .
C13 H13A 0.9600 .
C13 H13B 0.9600 .
C13 H13C 0.9600 .

loop_
_geom_torsion_atom_site_label_1
_geom_torsion_atom_site_label_2
_geom_torsion_atom_site_label_3
_geom_torsion_atom_site_label_4
_geom_torsion
_geom_torsion_site_symmetry_4
C1 C2 C3 C4 -178.79(19) 2_576
C1 C2 C4 C3 178.76(19) 2_576
C1 B7 B8 B2 135.34(18) .
C1 B7 B8 B3 97.53(17) .
C1 B7 B8 B9 34.10(15) .
C1 B7 B11 B5 -98.19(19) .
C1 B7 B11 B6 -136.15(18) .
C1 B7 B11 B10 -34.57(15) .
C1 B8 B9 B3 135.04(19) .
C1 B8 B9 B4 97.51(19) .
C1 B8 B9 B10 34.05(16) .
C1 B9 B10 B4 135.61(17) .
C1 B9 B10 B5 97.51(18) .
C1 B9 B10 B11 34.04(15) .
C1 B10 B11 B5 136.02(17) .
C1 B10 B11 B6 98.07(18) .
C1 B10 B11 B7 34.49(15) .
C2 C1 B7 B2 150.25(18) .
C2 C1 B7 B6 -146.36(18) .
C2 C1 B7 B8 111.0(2) .
C2 C1 B7 B11 -107.9(2) .
C2 C1 B8 B2 -147.17(18) .
C2 C1 B8 B3 149.53(18) .
C2 C1 B8 B7 -108.20(19) .
C2 C1 B8 B9 110.1(2) .
C2 C1 B9 B3 -149.52(19) .
C2 C1 B9 B4 147.32(17) .
C2 C1 B9 B8 -110.1(2) .
C2 C1 B9 B10 108.4(2) .
C2 C1 B10 B4 -149.78(18) .
C2 C1 B10 B5 146.38(18) .
C2 C1 B10 B9 -110.9(2) .
C2 C1 B10 B11 107.76(19) .
C2 C1 B11 B5 -148.24(17) .
C2 C1 B11 B6 147.98(18) .
C2 C1 B11 B7 109.35(18) .
C2 C1 B11 B10 -109.45(19) .
C3 C2 C4 C3 0.5(4) 2_576
C4 C2 C3 C4 -0.5(4) 2_576
C5 B1 B2 B3 -111.2(2) .
C5 B1 B2 B6 109.9(2) .
C5 B1 B2 B7 147.9(2) .
C5 B1 B2 B8 -148.7(2) .
C5 B1 B3 B2 111.2(2) .
C5 B1 B3 B4 -109.7(2) .
C5 B1 B3 B8 149.0(2) .
C5 B1 B3 B9 -147.6(2) .
C5 B1 B4 B3 111.5(2) .
C5 B1 B4 B5 -109.8(3) .
C5 B1 B4 B9 149.3(2) .
C5 B1 B4 B10 -147.3(2) .
C5 B1 B5 B4 110.7(2) .
C5 B1 B5 B6 -110.7(2) .
C5 B1 B5 B10 148.2(2) .
C5 B1 B5 B11 -148.7(2) .
C5 B1 B6 B2 -111.5(2) .
C5 B1 B6 B5 109.5(2) .
C5 B1 B6 B7 -149.3(2) .
C5 B1 B6 B11 147.5(2) .
B1 B2 B3 B4 -36.66(16) .
B1 B2 B3 B8 -137.45(17) .
B1 B2 B3 B9 -99.9(2) .
B1 B2 B6 B5 36.47(16) .
B1 B2 B6 B7 137.07(17) .
B1 B2 B6 B11 99.28(19) .
B1 B2 B7 C1 61.1(2) .
B1 B2 B7 B6 -38.17(17) .
B1 B2 B7 B8 100.07(19) .
B1 B2 B7 B11 -0.4(2) .
B1 B2 B8 C1 -62.0(2) .
B1 B2 B8 B3 37.66(17) .
B1 B2 B8 B7 -100.52(18) .
B1 B2 B8 B9 0.1(2) .
B1 B3 B4 B5 -36.67(16) .
B1 B3 B4 B9 -137.21(19) .
B1 B3 B4 B10 -99.4(2) .
B1 B3 B8 C1 61.2(2) .
B1 B3 B8 B2 -37.76(16) .
B1 B3 B8 B7 -0.4(2) .
B1 B3 B8 B9 100.29(19) .
B1 B3 B9 C1 -61.4(2) .
B1 B3 B9 B4 37.97(17) .
B1 B3 B9 B8 -100.5(2) .
B1 B3 B9 B10 0.2(2) .
B1 B4 B5 B6 -36.96(16) .
B1 B4 B5 B10 -137.36(19) .
B1 B4 B5 B11 -99.71(18) .
B1 B4 B9 C1 61.4(2) .
B1 B4 B9 B3 -37.98(17) .
B1 B4 B9 B8 -0.8(2) .
B1 B4 B9 B10 99.80(19) .
B1 B4 B10 C1 -61.9(2) .
B1 B4 B10 B5 37.55(18) .
B1 B4 B10 B9 -100.60(19) .
B1 B4 B10 B11 -0.4(2) .
B1 B5 B6 B2 -36.55(17) .
B1 B5 B6 B7 -99.4(2) .
B1 B5 B6 B11 -136.8(2) .
B1 B5 B10 C1 62.2(2) .
B1 B5 B10 B4 -37.59(17) .
B1 B5 B10 B9 -0.1(2) .
B1 B5 B10 B11 100.14(19) .
B1 B5 B11 C1 -61.5(2) .
B1 B5 B11 B6 38.25(18) .
B1 B5 B11 B7 0.7(2) .
B1 B5 B11 B10 -100.0(2) .
B1 B6 B7 C1 -61.92(19) .
B1 B6 B7 B2 37.91(16) .
B1 B6 B7 B8 0.4(2) .
B1 B6 B7 B11 -99.77(18) .
B1 B6 B11 C1 62.0(2) .
B1 B6 B11 B5 -37.97(18) .
B1 B6 B11 B7 100.2(2) .
B1 B6 B11 B10 -0.5(2) .
B2 B1 B3 B4 139.05(17) .
B2 B1 B3 B8 37.76(15) .
B2 B1 B3 B9 101.15(19) .
B2 B1 B4 B3 -37.03(17) .
B2 B1 B4 B5 101.70(19) .
B2 B1 B4 B9 0.8(2) .
B2 B1 B4 B10 64.2(2) .
B2 B1 B5 B4 -101.6(2) .
B2 B1 B5 B6 37.06(17) .
B2 B1 B5 B10 -64.0(2) .
B2 B1 B5 B11 -1.0(2) .
B2 B1 B6 B5 -138.96(18) .
B2 B1 B6 B7 -37.83(15) .
B2 B1 B6 B11 -100.98(19) .
B2 B3 B4 B1 36.62(16) .
B2 B3 B4 B5 -0.1(2) .
B2 B3 B4 B9 -100.59(19) .
B2 B3 B4 B10 -62.7(2) .
B2 B3 B8 C1 98.93(18) .
B2 B3 B8 B7 37.34(16) .
B2 B3 B8 B9 138.04(19) .
B2 B3 B9 C1 1.7(2) .
B2 B3 B9 B4 101.0(2) .
B2 B3 B9 B8 -37.41(18) .
B2 B3 B9 B10 63.3(2) .
B2 B6 B7 C1 -99.83(17) .
B2 B6 B7 B8 -37.49(16) .
B2 B6 B7 B11 -137.68(19) .
B2 B6 B11 C1 -0.8(2) .
B2 B6 B11 B5 -100.7(2) .
B2 B6 B11 B7 37.49(17) .
B2 B6 B11 B10 -63.2(2) .
B2 B7 B8 C1 -135.34(18) .
B2 B7 B8 B3 -37.81(16) .
B2 B7 B8 B9 -101.25(19) .
B2 B7 B11 C1 97.97(18) .
B2 B7 B11 B5 -0.2(2) .
B2 B7 B11 B6 -38.18(17) .
B2 B7 B11 B10 63.4(2) .
B2 B8 B9 C1 -97.09(18) .
B2 B8 B9 B3 37.96(18) .
B2 B8 B9 B4 0.4(2) .
B2 B8 B9 B10 -63.0(2) .
B3 B1 B2 B6 -138.91(17) .
B3 B1 B2 B7 -100.89(18) .
B3 B1 B2 B8 -37.49(16) .
B3 B1 B4 B5 138.74(19) .
B3 B1 B4 B9 37.86(17) .
B3 B1 B4 B10 101.3(2) .
B3 B1 B5 B4 -37.27(17) .
B3 B1 B5 B6 101.4(2) .
B3 B1 B5 B10 0.3(2) .
B3 B1 B5 B11 63.3(2) .
B3 B1 B6 B2 37.15(16) .
B3 B1 B6 B5 -101.81(19) .
B3 B1 B6 B7 -0.7(2) .
B3 B1 B6 B11 -63.8(2) .
B3 B2 B6 B1 -36.73(16) .
B3 B2 B6 B5 -0.3(2) .
B3 B2 B6 B7 100.34(18) .
B3 B2 B6 B11 62.5(2) .
B3 B2 B7 C1 -1.9(2) .
B3 B2 B7 B6 -101.2(2) .
B3 B2 B7 B8 37.06(17) .
B3 B2 B7 B11 -63.4(2) .
B3 B2 B8 C1 -99.71(18) .
B3 B2 B8 B7 -138.19(18) .
B3 B2 B8 B9 -37.58(17) .
B3 B4 B5 B1 36.84(17) .
B3 B4 B5 B6 -0.1(2) .
B3 B4 B5 B10 -100.52(19) .
B3 B4 B5 B11 -62.9(2) .
B3 B4 B9 C1 99.39(18) .
B3 B4 B9 B8 37.21(17) .
B3 B4 B9 B10 137.77(19) .
B3 B4 B10 C1 1.2(2) .
B3 B4 B10 B5 100.61(19) .
B3 B4 B10 B9 -37.54(17) .
B3 B4 B10 B11 62.7(2) .
B3 B8 B9 C1 -135.04(19) .
B3 B8 B9 B4 -37.53(18) .
B3 B8 B9 B10 -101.0(2) .
B3 B9 B10 C1 -97.57(18) .
B3 B9 B10 B4 38.04(17) .
B3 B9 B10 B5 -0.1(2) .
B3 B9 B10 B11 -63.5(2) .
B4 B1 B2 B3 36.93(17) .
B4 B1 B2 B6 -101.98(19) .
B4 B1 B2 B7 -64.0(2) .
B4 B1 B2 B8 -0.6(2) .
B4 B1 B3 B2 -139.05(17) .
B4 B1 B3 B8 -101.29(18) .
B4 B1 B3 B9 -37.90(17) .
B4 B1 B5 B6 138.63(19) .
B4 B1 B5 B10 37.54(17) .
B4 B1 B5 B11 100.6(2) .
B4 B1 B6 B2 101.2(2) .
B4 B1 B6 B5 -37.74(18) .
B4 B1 B6 B7 63.4(2) .
B4 B1 B6 B11 0.2(2) .
B4 B3 B8 C1 -2.0(2) .
B4 B3 B8 B2 -101.0(2) .
B4 B3 B8 B7 -63.6(2) .
B4 B3 B8 B9 37.07(18) .
B4 B3 B9 C1 -99.38(19) .
B4 B3 B9 B8 -138.5(2) .
B4 B3 B9 B10 -37.75(17) .
B4 B5 B6 B1 36.78(16) .
B4 B5 B6 B2 0.2(2) .
B4 B5 B6 B7 -62.6(2) .
B4 B5 B6 B11 -100.04(19) .
B4 B5 B10 C1 99.75(18) .
B4 B5 B10 B9 37.46(17) .
B4 B5 B10 B11 137.73(18) .
B4 B5 B11 C1 1.1(2) .
B4 B5 B11 B6 100.88(19) .
B4 B5 B11 B7 63.4(2) .
B4 B5 B11 B10 -37.37(16) .
B4 B9 B10 C1 -135.61(17) .
B4 B9 B10 B5 -38.10(17) .
B4 B9 B10 B11 -101.58(18) .
B4 B10 B11 C1 -97.56(19) .
B4 B10 B11 B5 38.46(17) .
B4 B10 B11 B6 0.5(2) .
B4 B10 B11 B7 -63.1(2) .
B5 B1 B2 B3 101.74(19) .
B5 B1 B2 B6 -37.17(17) .
B5 B1 B2 B7 0.8(2) .
B5 B1 B2 B8 64.2(2) .
B5 B1 B3 B2 -101.46(19) .
B5 B1 B3 B4 37.59(17) .
B5 B1 B3 B8 -63.7(2) .
B5 B1 B3 B9 -0.3(2) .
B5 B1 B4 B3 -138.74(19) .
B5 B1 B4 B9 -100.88(19) .
B5 B1 B4 B10 -37.48(18) .
B5 B1 B6 B2 138.96(18) .
B5 B1 B6 B7 101.13(18) .
B5 B1 B6 B11 37.97(17) .
B5 B4 B9 C1 -1.3(2) .
B5 B4 B9 B3 -100.70(18) .
B5 B4 B9 B8 -63.5(2) .
B5 B4 B9 B10 37.08(16) .
B5 B4 B10 C1 -99.45(18) .
B5 B4 B10 B9 -138.15(18) .
B5 B4 B10 B11 -37.91(17) .
B5 B6 B7 C1 0.7(2) .
B5 B6 B7 B2 100.57(19) .
B5 B6 B7 B8 63.1(2) .
B5 B6 B7 B11 -37.11(17) .
B5 B6 B11 C1 99.96(19) .
B5 B6 B11 B7 138.21(19) .
B5 B6 B11 B10 37.52(18) .
B5 B10 B11 C1 -136.02(17) .
B5 B10 B11 B6 -37.94(18) .
B5 B10 B11 B7 -101.53(18) .
B6 B1 B2 B3 138.91(17) .
B6 B1 B2 B7 38.02(16) .
B6 B1 B2 B8 101.42(18) .
B6 B1 B3 B2 -37.08(16) .
B6 B1 B3 B4 101.97(18) .
B6 B1 B3 B8 0.7(2) .
B6 B1 B3 B9 64.1(2) .
B6 B1 B4 B3 -101.2(2) .
B6 B1 B4 B5 37.56(18) .
B6 B1 B4 B9 -63.3(2) .
B6 B1 B4 B10 0.1(3) .
B6 B1 B5 B4 -138.63(19) .
B6 B1 B5 B10 -101.09(19) .
B6 B1 B5 B11 -38.04(17) .
B6 B2 B3 B1 36.85(16) .
B6 B2 B3 B4 0.2(2) .
B6 B2 B3 B8 -100.60(18) .
B6 B2 B3 B9 -63.0(2) .
B6 B2 B7 C1 99.27(18) .
B6 B2 B7 B8 138.24(18) .
B6 B2 B7 B11 37.79(17) .
B6 B2 B8 C1 1.3(2) .
B6 B2 B8 B3 100.96(19) .
B6 B2 B8 B7 -37.22(17) .
B6 B2 B8 B9 63.4(2) .
B6 B5 B10 C1 -0.9(2) .
B6 B5 B10 B4 -100.69(19) .
B6 B5 B10 B9 -63.2(2) .
B6 B5 B10 B11 37.03(17) .
B6 B5 B11 C1 -99.78(18) .
B6 B5 B11 B7 -37.52(17) .
B6 B5 B11 B10 -138.25(19) .
B6 B7 B8 C1 -97.54(17) .
B6 B7 B8 B2 37.81(16) .
B6 B7 B8 B3 0.0(2) .
B6 B7 B8 B9 -63.4(2) .
B6 B7 B11 C1 136.15(18) .
B6 B7 B11 B5 37.97(17) .
B6 B7 B11 B10 101.58(19) .
B7 C1 C2 C3 119.6(2) .
B7 C1 C2 C4 -58.7(3) .
B7 C1 B8 B2 -38.97(16) .
B7 C1 B8 B3 -102.27(19) .
B7 C1 B8 B9 -141.69(18) .
B7 C1 B9 B3 -3.0(2) .
B7 C1 B9 B4 -66.2(2) .
B7 C1 B9 B8 36.35(18) .
B7 C1 B9 B10 -105.12(19) .
B7 C1 B10 B4 65.3(2) .
B7 C1 B10 B5 1.5(2) .
B7 C1 B10 B9 104.23(18) .
B7 C1 B10 B11 -37.13(16) .
B7 C1 B11 B5 102.41(17) .
B7 C1 B11 B6 38.63(16) .
B7 C1 B11 B10 141.20(17) .
B7 B2 B3 B1 100.00(19) .
B7 B2 B3 B4 63.3(2) .
B7 B2 B3 B8 -37.45(17) .
B7 B2 B3 B9 0.1(3) .
B7 B2 B6 B1 -137.07(17) .
B7 B2 B6 B5 -100.60(18) .
B7 B2 B6 B11 -37.79(17) .
B7 B2 B8 C1 38.48(15) .
B7 B2 B8 B3 138.19(18) .
B7 B2 B8 B9 100.61(19) .
B7 B6 B11 C1 -38.25(16) .
B7 B6 B11 B5 -138.21(19) .
B7 B6 B11 B10 -100.7(2) .
B7 B8 B9 C1 -33.86(15) .
B7 B8 B9 B3 101.2(2) .
B7 B8 B9 B4 63.7(2) .
B7 B8 B9 B10 0.2(2) .
B8 C1 C2 C3 -168.21(19) .
B8 C1 C2 C4 13.6(3) .
B8 C1 B7 B2 39.28(17) .
B8 C1 B7 B6 102.67(19) .
B8 C1 B7 B11 141.13(18) .
B8 C1 B9 B3 -39.37(17) .
B8 C1 B9 B4 -102.54(18) .
B8 C1 B9 B10 -141.48(18) .
B8 C1 B10 B4 -2.6(2) .
B8 C1 B10 B5 -66.4(2) .
B8 C1 B10 B9 36.32(17) .
B8 C1 B10 B11 -105.04(18) .
B8 C1 B11 B5 65.4(2) .
B8 C1 B11 B6 1.6(2) .
B8 C1 B11 B7 -36.99(17) .
B8 C1 B11 B10 104.21(18) .
B8 B2 B3 B1 137.45(17) .
B8 B2 B3 B4 100.79(18) .
B8 B2 B3 B9 37.60(18) .
B8 B2 B6 B1 -99.60(19) .
B8 B2 B6 B5 -63.1(2) .
B8 B2 B6 B7 37.47(17) .
B8 B2 B6 B11 -0.3(2) .
B8 B2 B7 C1 -38.98(16) .
B8 B2 B7 B6 -138.24(18) .
B8 B2 B7 B11 -100.46(19) .
B8 B3 B4 B1 99.9(2) .
B8 B3 B4 B5 63.3(2) .
B8 B3 B4 B9 -37.28(18) .
B8 B3 B4 B10 0.6(2) .
B8 B3 B9 C1 39.08(17) .
B8 B3 B9 B4 138.5(2) .
B8 B3 B9 B10 100.7(2) .
B8 B7 B11 C1 34.54(15) .
B8 B7 B11 B5 -63.6(2) .
B8 B7 B11 B6 -101.61(19) .
B8 B7 B11 B10 0.0(2) .
B8 B9 B10 C1 -34.25(15) .
B8 B9 B10 B4 101.37(18) .
B8 B9 B10 B5 63.3(2) .
B8 B9 B10 B11 -0.2(2) .
B9 C1 C2 C3 -95.8(2) .
B9 C1 C2 C4 86.0(3) .
B9 C1 B7 B2 3.1(2) .
B9 C1 B7 B6 66.5(2) .
B9 C1 B7 B8 -36.17(18) .
B9 C1 B7 B11 104.97(19) .
B9 C1 B8 B2 102.72(19) .
B9 C1 B8 B3 39.42(17) .
B9 C1 B8 B7 141.69(18) .
B9 C1 B10 B4 -38.89(17) .
B9 C1 B10 B5 -102.73(18) .
B9 C1 B10 B11 -141.36(17) .
B9 C1 B11 B5 -2.0(2) .
B9 C1 B11 B6 -65.8(2) .
B9 C1 B11 B7 -104.45(17) .
B9 C1 B11 B10 36.76(16) .
B9 B3 B4 B1 137.21(19) .
B9 B3 B4 B5 100.54(19) .
B9 B3 B4 B10 37.84(18) .
B9 B3 B8 C1 -39.11(17) .
B9 B3 B8 B2 -138.04(19) .
B9 B3 B8 B7 -100.70(18) .
B9 B4 B5 B1 99.85(19) .
B9 B4 B5 B6 62.9(2) .
B9 B4 B5 B10 -37.51(16) .
B9 B4 B5 B11 0.1(2) .
B9 B4 B10 C1 38.70(16) .
B9 B4 B10 B5 138.15(18) .
B9 B4 B10 B11 100.24(19) .
B9 B10 B11 C1 -34.34(15) .
B9 B10 B11 B5 101.68(18) .
B9 B10 B11 B6 63.7(2) .
B9 B10 B11 B7 0.1(2) .
B10 C1 C2 C3 -23.5(3) .
B10 C1 C2 C4 158.2(2) .
B10 C1 B7 B2 -64.8(2) .
B10 C1 B7 B6 -1.4(2) .
B10 C1 B7 B8 -104.09(19) .
B10 C1 B7 B11 37.05(17) .
B10 C1 B8 B2 66.2(2) .
B10 C1 B8 B3 2.9(2) .
B10 C1 B8 B7 105.18(19) .
B10 C1 B8 B9 -36.50(18) .
B10 C1 B9 B3 102.10(19) .
B10 C1 B9 B4 38.94(16) .
B10 C1 B9 B8 141.48(18) .
B10 C1 B11 B5 -38.79(15) .
B10 C1 B11 B6 -102.57(18) .
B10 C1 B11 B7 -141.20(17) .
B10 B4 B5 B1 137.36(19) .
B10 B4 B5 B6 100.41(19) .
B10 B4 B5 B11 37.65(16) .
B10 B4 B9 C1 -38.38(15) .
B10 B4 B9 B3 -137.77(19) .
B10 B4 B9 B8 -100.56(19) .
B10 B5 B6 B1 99.5(2) .
B10 B5 B6 B2 63.0(2) .
B10 B5 B6 B7 0.1(2) .
B10 B5 B6 B11 -37.28(17) .
B10 B5 B11 C1 38.48(15) .
B10 B5 B11 B6 138.25(19) .
B10 B5 B11 B7 100.73(19) .
B11 C1 C2 C3 47.9(3) .
B11 C1 C2 C4 -130.3(2) .
B11 C1 B7 B2 -101.85(19) .
B11 C1 B7 B6 -38.46(16) .
B11 C1 B7 B8 -141.13(18) .
B11 C1 B8 B2 -1.8(2) .
B11 C1 B8 B3 -65.1(2) .
B11 C1 B8 B7 37.14(17) .
B11 C1 B8 B9 -104.54(18) .
B11 C1 B9 B3 65.3(2) .
B11 C1 B9 B4 2.1(2) .
B11 C1 B9 B8 104.65(18) .
B11 C1 B9 B10 -36.83(16) .
B11 C1 B10 B4 102.47(18) .
B11 C1 B10 B5 38.63(16) .
B11 C1 B10 B9 141.36(17) .
B11 B5 B6 B1 136.8(2) .
B11 B5 B6 B2 100.27(19) .
B11 B5 B6 B7 37.41(17) .
B11 B5 B10 C1 -37.98(15) .
B11 B5 B10 B4 -137.73(18) .
B11 B5 B10 B9 -100.27(19) .
B11 B6 B7 C1 37.85(16) .
B11 B6 B7 B2 137.68(19) .
B11 B6 B7 B8 100.19(18) .
B11 B7 B8 C1 -34.20(15) .
B11 B7 B8 B2 101.14(19) .
B11 B7 B8 B3 63.3(2) .
B11 B7 B8 B9 -0.1(2) .
C6 N2 C8 C9 58.7(3) .
C6 N2 C10 C11 -57.7(3) .
C6 N2 C12 C13 179.0(2) .
C8 N2 C6 C7 60.3(3) .
C8 N2 C10 C11 -178.4(2) .
C8 N2 C12 C13 -59.3(3) .
C10 N2 C6 C7 -58.2(3) .
C10 N2 C8 C9 178.6(2) .
C10 N2 C12 C13 59.8(3) .
C12 N2 C6 C7 -177.7(2) .
C12 N2 C8 C9 -60.7(3) .
C12 N2 C10 C11 60.0(3) .
